data_1510592
loop_
_publ_author_name
'Yang, Y.-T.'
'Ibers, J.A.'

_publ_section_title
;
 Synthesis and characterisation of a series of quaternary chalcogenides Ba
 Ln M Q3 (Ln = rare earth, M = coinage metal, Q = Se or Te)
;
_journal_name_full 'Journal of Solid State Chemistry'
_journal_page_first 366
_journal_page_last 371
_journal_paper_doi 10.1006/jssc.1999.8359
_journal_volume 147
_journal_year 1999
_chemical_formula_sum 'Au Ba Gd Se3'
_chemical_name_systematic 'Ba (Gd Au Se3)'
_space_group_IT_number 63
_symmetry_space_group_name_Hall '-C 2c 2'
_symmetry_space_group_name_H-M 'C m c m'
_cell_angle_alpha 90
_cell_angle_beta 90
_cell_angle_gamma 90
_cell_formula_units_Z 4
_cell_length_a 4.212
_cell_length_b 14.036
_cell_length_c 10.657
_cell_volume 630.038
_citation_journal_id_ASTM JSSCBI
_cod_data_source_file gold_71.cif
_cod_data_source_block Au1Ba1Gd1Se3
_cod_original_cell_volume 630.0379
_cod_original_formula_sum 'Au1 Ba1 Gd1 Se3'
_cod_database_code 1510592

loop_
_symmetry_equiv_pos_as_xyz
x,y,z
-x,-y,z+1/2
x,-y,-z
-x,y,-z+1/2
-x,-y,-z
x,y,-z-1/2
-x,y,z
x,-y,z-1/2
x+1/2,y+1/2,z
-x+1/2,-y+1/2,z+1/2
x+1/2,-y+1/2,-z
-x+1/2,y+1/2,-z+1/2
-x+1/2,-y+1/2,-z
x+1/2,y+1/2,-z-1/2
-x+1/2,y+1/2,z
x+1/2,-y+1/2,z-1/2

loop_
_atom_site_label
_atom_site_type_symbol
_atom_site_fract_x
_atom_site_fract_y
_atom_site_fract_z
_atom_site_occupancy
_atom_site_U_iso_or_equiv
Se1 Se-2 0 0.36044 0.05137 1 0.0
Gd1 Gd+3 0 0 0 1 0.0
Ba1 Ba+2 0 0.75136 0.25 1 0.0
Se2 Se-2 0 0.07916 0.25 1 0.0
Au1 Au+1 0 0.46505 0.25 1 0.0
